data_7126536
loop_
_publ_author_name
'Ganesan, Balaji'
'Govindan, Karthick'
'Senadi, Gopal Chandru'
'Kandasamy, Mohanraj'
'Lin, Wei-Yu'

_publ_section_title
;
 Copper-catalyzed synthesis of aminoquinolines from
 \b-(2-aminophenyl)-\a,\b-ynones using DMF as dual synthon.
;
_journal_issue 48
_journal_name_full 'Chemical communications (Cambridge, England)'
_journal_page_first 6488
_journal_page_last 6491
_journal_paper_doi 10.1039/d0cc03033c
_journal_volume 56
_journal_year 2020
_chemical_formula_moiety 'C18 H18 N2 O'
_chemical_formula_sum 'C18 H18 N2 O'
_chemical_formula_weight 278.34
_space_group_IT_number 19
_space_group_name_Hall 'P 2ac 2ab'
_space_group_name_H-M_alt 'P 21 21 21'
_symmetry_cell_setting orthorhombic
_symmetry_space_group_name_H-M 'P 21 21 21'
_atom_sites_solution_hydrogens geom
_atom_sites_solution_primary direct
_atom_sites_solution_secondary difmap
_audit_creation_method SHELXL-97
_audit_update_record
;
2020-02-04 deposited with the CCDC.	2020-05-15 downloaded from the CCDC.
;
_cell_angle_alpha 90.00
_cell_angle_beta 90.00
_cell_angle_gamma 90.00
_cell_formula_units_Z 4
_cell_length_a 7.5891(3)
_cell_length_b 10.7774(5)
_cell_length_c 17.9836(6)
_cell_measurement_reflns_used 4043
_cell_measurement_temperature 200(2)
_cell_measurement_theta_max 24.716
_cell_measurement_theta_min 2.265
_cell_volume 1470.89(10)
_computing_molecular_graphics 'Ortep-3 for Windows (Farrugia, 1997)'
_computing_publication_material 'WinGX publication routines (Farrugia, 2005)'
_computing_structure_refinement 'SHELXL-2014/7 (Sheldrick, 2014)'
_computing_structure_solution 'SHELXL-2014/7 (Sheldrick, 2014)'
_diffrn_ambient_temperature 200(2)
_diffrn_measured_fraction_theta_full 0.987
_diffrn_measured_fraction_theta_max 0.987
_diffrn_measurement_device_type 'D8 Venture'
_diffrn_radiation_monochromator graphite
_diffrn_radiation_source 'fine-focus sealed tube'
_diffrn_radiation_type MoK\a
_diffrn_radiation_wavelength 0.71073
_diffrn_reflns_av_R_equivalents 0.0357
_diffrn_reflns_av_sigmaI/netI 0.0359
_diffrn_reflns_limit_h_max 8
_diffrn_reflns_limit_h_min -9
_diffrn_reflns_limit_k_max 12
_diffrn_reflns_limit_k_min -12
_diffrn_reflns_limit_l_max 21
_diffrn_reflns_limit_l_min -21
_diffrn_reflns_number 9256
_diffrn_reflns_theta_full 25.04
_diffrn_reflns_theta_max 25.04
_diffrn_reflns_theta_min 2.26
_exptl_absorpt_coefficient_mu 0.079
_exptl_absorpt_correction_T_max 0.9914
_exptl_absorpt_correction_T_min 0.9775
_exptl_absorpt_correction_type multi-scan
_exptl_absorpt_process_details SADABS
_exptl_crystal_colour colorless
_exptl_crystal_density_diffrn 1.257
_exptl_crystal_density_method 'not measured'
_exptl_crystal_description prism
_exptl_crystal_F_000 592
_exptl_crystal_size_max 0.29
_exptl_crystal_size_mid 0.20
_exptl_crystal_size_min 0.11
_refine_diff_density_max 0.149
_refine_diff_density_min -0.168
_refine_diff_density_rms 0.033
_refine_ls_abs_structure_details 'Flack H D (1983), Acta Cryst. A39, 876-881'
_refine_ls_abs_structure_Flack 0(2)
_refine_ls_extinction_method none
_refine_ls_goodness_of_fit_ref 1.068
_refine_ls_hydrogen_treatment constr
_refine_ls_matrix_type full
_refine_ls_number_parameters 192
_refine_ls_number_reflns 2560
_refine_ls_number_restraints 0
_refine_ls_restrained_S_all 1.068
_refine_ls_R_factor_all 0.0510
_refine_ls_R_factor_gt 0.0420
_refine_ls_shift/su_max 0.001
_refine_ls_shift/su_mean 0.000
_refine_ls_structure_factor_coef Fsqd
_refine_ls_weighting_details 'calc w=1/[\s^2^(Fo^2^)+(0.0537P)^2^+0.2344P] where P=(Fo^2^+2Fc^2^)/3'
_refine_ls_weighting_scheme calc
_refine_ls_wR_factor_gt 0.0986
_refine_ls_wR_factor_ref 0.1048
_reflns_number_gt 2268
_reflns_number_total 2560
_reflns_threshold_expression >2sigma(I)
_cod_data_source_file d0cc03033c2.cif
_cod_data_source_block d20848
_cod_depositor_comments 'Adding full bibliography for 7126536.cif.'
_cod_database_code 7126536

loop_
_symmetry_equiv_pos_as_xyz
'x, y, z'
'-x+1/2, -y, z+1/2'
'-x, y+1/2, -z+1/2'
'x+1/2, -y+1/2, -z'

loop_
_atom_site_label
_atom_site_type_symbol
_atom_site_fract_x
_atom_site_fract_y
_atom_site_fract_z
_atom_site_U_iso_or_equiv
_atom_site_adp_type
_atom_site_occupancy
_atom_site_symmetry_multiplicity
_atom_site_calc_flag
_atom_site_refinement_flags
_atom_site_disorder_assembly
_atom_site_disorder_group
C1 C 0.3371(3) 0.10104(17) 0.61732(11) 0.0319(5) Uani 1 1 d . . .
H1 H 0.4438 0.0859 0.6487 0.038 Uiso 1 1 calc R . .
C2 C 0.1754(3) 0.05522(17) 0.65879(10) 0.0307(4) Uani 1 1 d . . .
C3 C 0.0640(3) -0.0322(2) 0.62898(12) 0.0432(6) Uani 1 1 d . . .
H3 H 0.0865 -0.0650 0.5809 0.052 Uiso 1 1 calc R . .
C4 C -0.0805(4) -0.0722(2) 0.66885(14) 0.0593(7) Uani 1 1 d . . .
H4 H -0.1560 -0.1334 0.6481 0.071 Uiso 1 1 calc R . .
C5 C -0.1168(4) -0.0248(2) 0.73829(14) 0.0573(7) Uani 1 1 d . . .
H5 H -0.2162 -0.0535 0.7654 0.069 Uiso 1 1 calc R . .
C6 C -0.0089(4) 0.0637(2) 0.76781(13) 0.0509(6) Uani 1 1 d . . .
H6 H -0.0340 0.0979 0.8153 0.061 Uiso 1 1 calc R . .
C7 C 0.1360(3) 0.1033(2) 0.72863(11) 0.0418(5) Uani 1 1 d . . .
H7 H 0.2108 0.1646 0.7497 0.050 Uiso 1 1 calc R . .
C8 C 0.3248(3) 0.23905(17) 0.59997(10) 0.0275(4) Uani 1 1 d . . .
C9 C 0.1783(3) 0.27774(18) 0.55753(11) 0.0303(4) Uani 1 1 d . . .
H9 H 0.0937 0.2162 0.5451 0.036 Uiso 1 1 calc R . .
C10 C 0.2708(3) 0.47910(17) 0.55190(10) 0.0289(5) Uani 1 1 d . . .
C11 C 0.2392(3) 0.60236(19) 0.52899(12) 0.0386(5) Uani 1 1 d . . .
H11 H 0.1361 0.6211 0.5012 0.046 Uiso 1 1 calc R . .
C12 C 0.3543(3) 0.69441(19) 0.54617(12) 0.0425(6) Uani 1 1 d . . .
H12 H 0.3314 0.7772 0.5308 0.051 Uiso 1 1 calc R . .
C13 C 0.5072(3) 0.66653(19) 0.58671(11) 0.0427(6) Uani 1 1 d . . .
H13 H 0.5881 0.7310 0.5982 0.051 Uiso 1 1 calc R . .
C14 C 0.5418(3) 0.5487(2) 0.60997(10) 0.0373(5) Uani 1 1 d . . .
H14 H 0.6460 0.5323 0.6376 0.045 Uiso 1 1 calc R . .
C15 C 0.4246(3) 0.45062(18) 0.59349(10) 0.0280(4) Uani 1 1 d . . .
C16 C 0.4501(3) 0.32592(19) 0.61898(10) 0.0283(4) Uani 1 1 d . . .
C17 C 0.7694(3) 0.2926(3) 0.62996(14) 0.0535(7) Uani 1 1 d . . .
H17A H 0.8013 0.2059 0.6207 0.080 Uiso 1 1 calc R . .
H17B H 0.8557 0.3301 0.6637 0.080 Uiso 1 1 calc R . .
H17C H 0.7684 0.3383 0.5828 0.080 Uiso 1 1 calc R . .
C18 C 0.5830(4) 0.2768(3) 0.73928(13) 0.0769(10) Uani 1 1 d . . .
H18A H 0.6684 0.3286 0.7660 0.115 Uiso 1 1 calc R . .
H18B H 0.6064 0.1892 0.7499 0.115 Uiso 1 1 calc R . .
H18C H 0.4635 0.2980 0.7556 0.115 Uiso 1 1 calc R . .
N1 N 0.1481(2) 0.39061(15) 0.53362(9) 0.0324(4) Uani 1 1 d . . .
N2 N 0.5983(2) 0.2979(2) 0.66303(10) 0.0472(5) Uani 1 1 d . . .
O1 O 0.3535(2) 0.03267(13) 0.55029(8) 0.0430(4) Uani 1 1 d . . .
H1A H 0.4465 0.0682 0.5194 0.052 Uiso 1 1 d R . .

loop_
_atom_site_aniso_label
_atom_site_aniso_U_11
_atom_site_aniso_U_22
_atom_site_aniso_U_33
_atom_site_aniso_U_23
_atom_site_aniso_U_13
_atom_site_aniso_U_12
C1 0.0284(11) 0.0281(10) 0.0391(10) 0.0044(8) 0.0032(9) -0.0006(10)
C2 0.0294(10) 0.0274(10) 0.0353(10) 0.0096(8) 0.0013(9) 0.0019(9)
C3 0.0440(14) 0.0422(13) 0.0434(11) -0.0023(10) 0.0080(10) -0.0127(11)
C4 0.0569(16) 0.0592(16) 0.0618(15) -0.0048(13) 0.0159(13) -0.0299(14)
C5 0.0519(16) 0.0648(16) 0.0551(14) 0.0131(13) 0.0217(13) -0.0120(14)
C6 0.0549(15) 0.0600(16) 0.0378(12) 0.0048(11) 0.0132(12) 0.0001(14)
C7 0.0424(13) 0.0458(13) 0.0371(11) 0.0034(10) -0.0003(10) -0.0062(11)
C8 0.0228(10) 0.0320(10) 0.0277(9) 0.0036(8) 0.0032(8) -0.0005(9)
C9 0.0229(10) 0.0295(10) 0.0384(10) 0.0033(8) -0.0028(9) -0.0040(9)
C10 0.0273(11) 0.0312(11) 0.0280(10) 0.0009(8) 0.0040(8) -0.0010(9)
C11 0.0359(12) 0.0341(12) 0.0459(12) 0.0064(10) 0.0009(10) 0.0049(10)
C12 0.0497(14) 0.0263(10) 0.0516(13) 0.0021(9) 0.0097(12) -0.0007(11)
C13 0.0534(15) 0.0334(12) 0.0413(11) -0.0065(9) 0.0051(12) -0.0140(12)
C14 0.0361(12) 0.0434(13) 0.0322(10) -0.0024(9) 0.0001(9) -0.0105(11)
C15 0.0268(10) 0.0341(11) 0.0232(8) -0.0027(8) 0.0038(8) -0.0038(9)
C16 0.0212(10) 0.0393(12) 0.0243(9) 0.0030(8) 0.0024(8) 0.0000(9)
C17 0.0273(12) 0.084(2) 0.0496(14) 0.0031(13) -0.0018(11) 0.0059(12)
C18 0.0446(15) 0.148(3) 0.0380(13) 0.0102(16) -0.0067(12) 0.0083(19)
N1 0.0253(9) 0.0348(9) 0.0370(8) 0.0055(7) -0.0030(7) 0.0002(8)
N2 0.0207(9) 0.0833(15) 0.0376(10) 0.0150(9) -0.0055(8) 0.0004(9)
O1 0.0416(9) 0.0351(8) 0.0522(9) -0.0037(6) 0.0187(7) -0.0046(8)

loop_
_atom_type_symbol
_atom_type_description
_atom_type_scat_dispersion_real
_atom_type_scat_dispersion_imag
_atom_type_scat_source
C C 0.0033 0.0016 'International Tables Vol C Tables 4.2.6.8 and 6.1.1.4'
H H 0.0000 0.0000 'International Tables Vol C Tables 4.2.6.8 and 6.1.1.4'
N N 0.0061 0.0033 'International Tables Vol C Tables 4.2.6.8 and 6.1.1.4'
O O 0.0106 0.0060 'International Tables Vol C Tables 4.2.6.8 and 6.1.1.4'

loop_
_geom_angle_atom_site_label_1
_geom_angle_atom_site_label_2
_geom_angle_atom_site_label_3
_geom_angle
_geom_angle_site_symmetry_1
_geom_angle_site_symmetry_3
_geom_angle_publ_flag
O1 C1 C2 108.62(16) . . ?
O1 C1 C8 109.80(15) . . ?
C2 C1 C8 111.62(16) . . ?
O1 C1 H1 108.9 . . ?
C2 C1 H1 108.9 . . ?
C8 C1 H1 108.9 . . ?
C3 C2 C7 118.4(2) . . ?
C3 C2 C1 121.89(18) . . ?
C7 C2 C1 119.73(19) . . ?
C2 C3 C4 120.0(2) . . ?
C2 C3 H3 120.0 . . ?
C4 C3 H3 120.0 . . ?
C5 C4 C3 121.0(2) . . ?
C5 C4 H4 119.5 . . ?
C3 C4 H4 119.5 . . ?
C6 C5 C4 119.5(2) . . ?
C6 C5 H5 120.3 . . ?
C4 C5 H5 120.3 . . ?
C5 C6 C7 119.9(2) . . ?
C5 C6 H6 120.1 . . ?
C7 C6 H6 120.1 . . ?
C6 C7 C2 121.3(2) . . ?
C6 C7 H7 119.4 . . ?
C2 C7 H7 119.4 . . ?
C16 C8 C9 118.49(17) . . ?
C16 C8 C1 124.80(18) . . ?
C9 C8 C1 116.61(17) . . ?
N1 C9 C8 126.14(18) . . ?
N1 C9 H9 116.9 . . ?
C8 C9 H9 116.9 . . ?
N1 C10 C11 117.94(18) . . ?
N1 C10 C15 122.25(17) . . ?
C11 C10 C15 119.81(19) . . ?
C12 C11 C10 120.8(2) . . ?
C12 C11 H11 119.6 . . ?
C10 C11 H11 119.6 . . ?
C11 C12 C13 119.6(2) . . ?
C11 C12 H12 120.2 . . ?
C13 C12 H12 120.2 . . ?
C14 C13 C12 121.2(2) . . ?
C14 C13 H13 119.4 . . ?
C12 C13 H13 119.4 . . ?
C13 C14 C15 120.8(2) . . ?
C13 C14 H14 119.6 . . ?
C15 C14 H14 119.6 . . ?
C14 C15 C10 117.79(18) . . ?
C14 C15 C16 123.34(19) . . ?
C10 C15 C16 118.82(17) . . ?
C8 C16 N2 123.06(19) . . ?
C8 C16 C15 117.71(17) . . ?
N2 C16 C15 119.22(19) . . ?
N2 C17 H17A 109.5 . . ?
N2 C17 H17B 109.5 . . ?
H17A C17 H17B 109.5 . . ?
N2 C17 H17C 109.5 . . ?
H17A C17 H17C 109.5 . . ?
H17B C17 H17C 109.5 . . ?
N2 C18 H18A 109.5 . . ?
N2 C18 H18B 109.5 . . ?
H18A C18 H18B 109.5 . . ?
N2 C18 H18C 109.5 . . ?
H18A C18 H18C 109.5 . . ?
H18B C18 H18C 109.5 . . ?
C9 N1 C10 116.57(17) . . ?
C18 N2 C16 121.40(18) . . ?
C18 N2 C17 118.57(19) . . ?
C16 N2 C17 120.01(17) . . ?
C1 O1 H1A 110.1 . . ?

loop_
_geom_bond_atom_site_label_1
_geom_bond_atom_site_label_2
_geom_bond_distance
_geom_bond_site_symmetry_2
_geom_bond_publ_flag
C1 O1 1.418(2) . ?
C1 C2 1.519(3) . ?
C1 C8 1.523(3) . ?
C1 H1 1.0000 . ?
C2 C3 1.375(3) . ?
C2 C7 1.391(3) . ?
C3 C4 1.379(3) . ?
C3 H3 0.9500 . ?
C4 C5 1.377(4) . ?
C4 H4 0.9500 . ?
C5 C6 1.365(4) . ?
C5 H5 0.9500 . ?
C6 C7 1.374(3) . ?
C6 H6 0.9500 . ?
C7 H7 0.9500 . ?
C8 C16 1.377(3) . ?
C8 C9 1.411(3) . ?
C9 N1 1.310(3) . ?
C9 H9 0.9500 . ?
C10 N1 1.373(2) . ?
C10 C11 1.411(3) . ?
C10 C15 1.420(3) . ?
C11 C12 1.357(3) . ?
C11 H11 0.9500 . ?
C12 C13 1.403(3) . ?
C12 H12 0.9500 . ?
C13 C14 1.363(3) . ?
C13 H13 0.9500 . ?
C14 C15 1.413(3) . ?
C14 H14 0.9500 . ?
C15 C16 1.433(3) . ?
C16 N2 1.409(2) . ?
C17 N2 1.429(3) . ?
C17 H17A 0.9800 . ?
C17 H17B 0.9800 . ?
C17 H17C 0.9800 . ?
C18 N2 1.395(3) . ?
C18 H18A 0.9800 . ?
C18 H18B 0.9800 . ?
C18 H18C 0.9800 . ?
O1 H1A 0.9759 . ?
